data_7010968
loop_
_publ_author_name
'Takashi Yagi'
'Hiroshi Hanai'
'Takashi Komorita'
'Takayoshi Suzuki'
'Sumio Kaizaki'

_publ_section_title
;
 Structural and spectroscopic comparisons of the square-planar
 four-coordinate [o-phenylenebis(biuretato)]cobaltate(III) complex and
 the five-coordinate mono- and six-coordinate dicyano adducts
;
_journal_issue 6
_journal_name_full 'J. Chem. Soc., Dalton Trans.'
_journal_page_first 1126
_journal_page_last 1131
_journal_paper_doi 10.1039/b106001p
_journal_year 2002
_chemical_compound_source
;
Prepared from K[Co(bbphen)] and KCN in refluxing water, recrystallized 
from aqueous ethanol.
;
_chemical_formula_analytical 'C12 H19 Co K3 N8 O9.50 '
_chemical_formula_moiety '3(K +), C12 H6 N8 O4 Co 3-, 5.5(H2 O)'
_chemical_formula_structural 'K3, (Co (C10 H8 N6 O4) 2(C N), 5.5(H2 O)'
_chemical_formula_sum 'C12 H19 Co K3 N8 O9.5'
_chemical_formula_weight 603.56
_chemical_melting_point 527
_chemical_name_common K~3~[Co(bbphen)(CN)~2~].5.5H~2~O
_space_group_IT_number 2
_symmetry_cell_setting triclinic
_symmetry_Int_Tables_number 2
_symmetry_space_group_name_Hall '-P 1'
_symmetry_space_group_name_H-M 'P -1'
_audit_creation_date 'Mon Feb 22 11:25:41 1999'
_audit_creation_method 'from TEXRAY.INF file'
_cell_angle_alpha 112.19(1)
_cell_angle_beta 114.59(2)
_cell_angle_gamma 79.37(2)
_cell_formula_units_Z 2
_cell_length_a 11.126(3)
_cell_length_b 12.813(2)
_cell_length_c 9.737(2)
_cell_measurement_reflns_used 23
_cell_measurement_temperature 296.2
_cell_measurement_theta_max 11.8
_cell_measurement_theta_min 11.1
_cell_volume 1168.1(5)
_computing_cell_refinement 'MSC/AFC Diffractometer Control'
_computing_data_collection 'MSC/AFC Diffractometer Control'
_computing_data_reduction teXsan
_computing_molecular_graphics 'ORTEP in teXsan'
_computing_publication_material teXsan
_computing_structure_refinement teXsan
_computing_structure_solution SHELXS86
_diffrn_ambient_temperature 296.2
_diffrn_measurement_device_type 'Rigaku AFC5R'
_diffrn_measurement_method \w-2\q
_diffrn_orient_matrix_UB_11 -0.00858
_diffrn_orient_matrix_UB_12 -0.08328
_diffrn_orient_matrix_UB_13 -0.03489
_diffrn_orient_matrix_UB_21 -0.04338
_diffrn_orient_matrix_UB_22 -0.00342
_diffrn_orient_matrix_UB_23 -0.11444
_diffrn_orient_matrix_UB_31 0.08845
_diffrn_orient_matrix_UB_32 -0.01282
_diffrn_orient_matrix_UB_33 -0.00847
_diffrn_radiation_detector 'scintillation counter'
_diffrn_radiation_monochromator graphite
_diffrn_radiation_source 'Rigaku rotating anode'
_diffrn_radiation_type 'Mo K\a'
_diffrn_radiation_wavelength 0.7107
_diffrn_reflns_av_R_equivalents 0.014
_diffrn_reflns_av_sigmaI/netI 0.000
_diffrn_reflns_limit_h_max 13
_diffrn_reflns_limit_h_min 0
_diffrn_reflns_limit_k_max 16
_diffrn_reflns_limit_k_min -16
_diffrn_reflns_limit_l_max 11
_diffrn_reflns_limit_l_min -12
_diffrn_reflns_number 5151
_diffrn_reflns_reduction_process 'Lp corrections applied'
_diffrn_reflns_theta_max 0.00
_diffrn_reflns_theta_min 0.00
_diffrn_standards_decay_% -4.07
_diffrn_standards_interval_count 150
_diffrn_standards_number 3
_exptl_absorpt_coefficient_mu 1.332
_exptl_absorpt_correction_T_max 0.881
_exptl_absorpt_correction_T_min 0.683
_exptl_absorpt_correction_type integration
_exptl_absorpt_process_details Coppens_numerical
_exptl_crystal_colour orange
_exptl_crystal_density_diffrn 1.716
_exptl_crystal_density_method 'not measured'
_exptl_crystal_description plate
_exptl_crystal_F_000 614.00
_exptl_crystal_size_max 0.300
_exptl_crystal_size_mid 0.200
_exptl_crystal_size_min 0.100
_refine_diff_density_max 2.05
_refine_diff_density_min -1.02
_refine_ls_abs_structure_details centrosymmetric
_refine_ls_extinction_method none
_refine_ls_goodness_of_fit_ref 2.716
_refine_ls_hydrogen_treatment 'noref except for Hatoms of solvated molecules which were not included'
_refine_ls_matrix_type full
_refine_ls_number_constraints 0
_refine_ls_number_parameters 316
_refine_ls_number_reflns 4873
_refine_ls_number_restraints 0
_refine_ls_R_factor_all 0.0810
_refine_ls_R_factor_gt 0.0651
_refine_ls_shift/su_max 0.0020
_refine_ls_shift/su_mean 0.0000
_refine_ls_structure_factor_coef Fsqd
_refine_ls_weighting_details 'w = 1/[\s^2^(Fo^2^) + 0.00040(Fo^2^)^2^]'
_refine_ls_weighting_scheme calc
_refine_ls_wR_factor_gt 0.1756
_refine_ls_wR_factor_ref 0.1801
_reflns_number_gt 4024
_reflns_number_total 4873
_reflns_threshold_expression 'F^2^ 2 \s(F^2^)'
_cod_data_source_file b106001p.txt
_cod_data_source_block K3[Co(bbphen)(CN)2]
_cod_depositor_comments
;
The following automatic conversions were performed:
'_reflns_observed_expression' tag replaced with
'_reflns_threshold_expression' tag as specified in the replacement
file
'cod-tools/trunk/perl-scripts/inputs/replacement_tags.lst'.

'_atom_site_calc_flags'
tag replaced with '_atom_site_calc_flag' tag as specified in the
replacement file
'cod-tools/trunk/perl-scripts/inputs/replacement_tags.lst'.

'_atom_type_scat_imag'
tag replaced with '_atom_type_scat_dispersion_imag' tag as specified
in the replacement file
'cod-tools/trunk/perl-scripts/inputs/replacement_tags.lst'.

Automatic conversion script
Id: cif_correct_tags 3137 2015-03-23 15:08:43Z antanas 
;
_cod_original_cell_volume 1168.2(5)
_cod_original_formula_sum 'C12 H19 Co K3 N8 O9.50 '
_cod_database_code 7010968

loop_
_symmetry_equiv_pos_as_xyz
x,y,z
-x,-y,-z

loop_
_atom_site_label
_atom_site_type_symbol
_atom_site_fract_x
_atom_site_fract_y
_atom_site_fract_z
_atom_site_U_iso_or_equiv
_atom_site_adp_type
_atom_site_occupancy
_atom_site_calc_flag
_atom_site_refinement_flags
_atom_site_disorder_assembly
_atom_site_disorder_group
Co Co 0.30360(6) 0.16735(5) 0.04203(7) 0.0173(2) Uani 1.00 d . . .
K(1) K 0.2692(1) 0.0249(1) 0.3937(2) 0.0373(4) Uani 1.00 d . . .
K(2) K 0.5835(2) 0.3557(1) 0.7200(2) 0.0568(5) Uani 1.00 d . . .
K(3a) K 0.8455(2) 0.4374(2) 0.5013(2) 0.0208(5) Uani 0.50 d P . .
K(3b) K 0.9074(2) 0.4723(2) 0.2517(3) 0.0316(6) Uani 0.50 d P . .
O(1) O 0.6579(4) 0.3150(4) 0.2227(5) 0.036(1) Uani 1.00 d . . .
O(2) O 0.3703(4) 0.4312(3) 0.4648(4) 0.033(1) Uani 1.00 d . . .
O(3) O -0.0963(3) 0.1410(3) -0.1755(4) 0.033(1) Uani 1.00 d . . .
O(4) O 0.1739(4) -0.0286(3) -0.4305(4) 0.032(1) Uani 1.00 d . . .
O(5) O 0.7507(4) 0.2990(4) 0.9853(5) 0.043(1) Uani 1.00 d . . .
O(6) O 0.4220(5) 0.1908(4) 0.6922(6) 0.055(2) Uani 1.00 d . . .
O(7) O 0.6094(6) 0.1585(5) 0.4825(6) 0.069(2) Uani 1.00 d . . .
O(8) O 0.8423(7) 0.3488(6) 0.7309(9) 0.096(3) Uani 1.00 d . . .
O(9) O 0.4031(9) 0.4801(5) 0.841(1) 0.113(3) Uani 1.00 d . . .
O(10) O 0.033(1) 0.451(1) 0.048(2) 0.090(5) Uani 0.50 d P . .
N(1) N 0.4848(4) 0.1954(4) 0.1017(5) 0.025(1) Uani 1.00 d . . .
N(2) N 0.4872(4) 0.3667(4) 0.3082(5) 0.027(1) Uani 1.00 d . . .
N(3) N 0.3035(4) 0.2689(3) 0.2457(4) 0.0194(10) Uani 1.00 d . . .
N(4) N 0.1237(4) 0.1468(3) -0.0036(5) 0.0209(10) Uani 1.00 d . . .
N(5) N 0.0598(4) 0.0832(4) -0.2811(5) 0.027(1) Uani 1.00 d . . .
N(6) N 0.2880(4) 0.0612(4) -0.1648(5) 0.022(1) Uani 1.00 d . . .
N(7) N 0.3990(6) -0.0288(4) 0.1763(6) 0.043(2) Uani 1.00 d . . .
N(8) N 0.2283(8) 0.3554(5) -0.1040(8) 0.072(2) Uani 1.00 d . . .
C(1) C 0.5472(5) 0.2877(5) 0.2056(6) 0.026(1) Uani 1.00 d . . .
C(2) C 0.3824(5) 0.3556(4) 0.3422(6) 0.022(1) Uani 1.00 d . . .
C(3) C 0.1969(5) 0.2498(4) 0.2764(6) 0.019(1) Uani 1.00 d . . .
C(4) C 0.1864(5) 0.2832(4) 0.4252(6) 0.024(1) Uani 1.00 d . . .
C(5) C 0.0821(6) 0.2502(5) 0.4395(6) 0.029(1) Uani 1.00 d . . .
C(6) C -0.0157(5) 0.1818(4) 0.3029(7) 0.029(1) Uani 1.00 d . . .
C(7) C -0.0059(5) 0.1479(4) 0.1548(6) 0.025(1) Uani 1.00 d . . .
C(8) C 0.0983(5) 0.1815(4) 0.1392(6) 0.020(1) Uani 1.00 d . . .
C(9) C 0.0262(5) 0.1251(4) -0.1479(6) 0.023(1) Uani 1.00 d . . .
C(10) C 0.1801(5) 0.0368(4) -0.2902(5) 0.021(1) Uani 1.00 d . . .
C(11) C 0.3609(5) 0.0447(4) 0.1257(6) 0.026(1) Uani 1.00 d . . .
C(12) C 0.2527(6) 0.2882(5) -0.0469(7) 0.034(2) Uani 1.00 d . . .
H(1) H 0.5228 0.1343 0.0036 0.0863 Uiso 1.00 d . . .
H(2) H 0.5158 0.4477 0.3824 0.0405 Uiso 1.00 d . . .
H(3) H 0.2605 0.3200 0.5071 0.0226 Uiso 1.00 d . . .
H(4) H 0.0668 0.2640 0.5253 0.0070 Uiso 1.00 d . . .
H(5) H -0.0796 0.1249 0.3048 0.0789 Uiso 1.00 d . . .
H(6) H -0.0531 0.0865 0.0480 0.0535 Uiso 1.00 d . . .
H(7) H -0.0200 0.0153 -0.3971 0.0502 Uiso 1.00 d . . .
H(8) H 0.3417 0.0080 -0.1955 0.0202 Uiso 1.00 d . . .

loop_
_atom_site_aniso_label
_atom_site_aniso_U_11
_atom_site_aniso_U_22
_atom_site_aniso_U_33
_atom_site_aniso_U_12
_atom_site_aniso_U_13
_atom_site_aniso_U_23
Co 0.0155(3) 0.0192(3) 0.0147(3) -0.0035(2) 0.0046(2) 0.0027(2)
K(1) 0.0428(8) 0.0380(7) 0.0363(7) -0.0062(6) 0.0186(6) 0.0113(6)
K(2) 0.0523(10) 0.066(1) 0.0475(9) 0.0115(8) 0.0140(7) 0.0249(8)
K(3a) 0.0081(9) 0.025(1) 0.0222(10) 0.0005(8) 0.0031(8) 0.0031(8)
K(3b) 0.025(1) 0.039(1) 0.031(1) -0.006(1) 0.0058(10) 0.014(1)
O(1) 0.025(2) 0.050(3) 0.032(2) -0.018(2) 0.015(2) -0.001(2)
O(2) 0.032(2) 0.028(2) 0.031(2) -0.012(2) 0.017(2) -0.010(2)
O(3) 0.014(2) 0.046(2) 0.027(2) 0.000(2) 0.004(1) 0.004(2)
O(4) 0.027(2) 0.046(2) 0.015(2) -0.004(2) 0.007(2) 0.001(2)
O(5) 0.042(3) 0.046(3) 0.043(2) 0.005(2) 0.018(2) 0.018(2)
O(6) 0.050(3) 0.063(3) 0.058(3) 0.002(2) 0.012(2) 0.035(3)
O(7) 0.078(4) 0.066(4) 0.045(3) 0.021(3) 0.017(3) 0.015(3)
O(8) 0.077(5) 0.104(6) 0.111(6) 0.001(4) 0.024(4) 0.052(5)
O(9) 0.190(8) 0.052(4) 0.164(7) 0.018(4) 0.147(7) 0.027(4)
O(10) 0.09(1) 0.088(10) 0.09(1) 0.009(8) 0.058(9) 0.016(8)
N(1) 0.020(2) 0.026(2) 0.022(2) -0.009(2) 0.009(2) -0.004(2)
N(2) 0.028(2) 0.025(2) 0.026(2) -0.009(2) 0.014(2) -0.003(2)
N(3) 0.016(2) 0.020(2) 0.018(2) -0.004(2) 0.006(2) 0.000(2)
N(4) 0.012(2) 0.026(2) 0.017(2) -0.004(2) 0.003(2) 0.000(2)
N(5) 0.024(2) 0.034(3) 0.018(2) -0.001(2) 0.006(2) 0.005(2)
N(6) 0.017(2) 0.027(2) 0.015(2) -0.003(2) 0.005(2) -0.001(2)
N(7) 0.057(3) 0.039(3) 0.044(3) 0.017(3) 0.028(3) 0.024(2)
N(8) 0.100(6) 0.049(4) 0.064(4) -0.005(4) 0.013(4) 0.034(3)
C(1) 0.027(3) 0.032(3) 0.018(2) -0.008(2) 0.008(2) 0.004(2)
C(2) 0.019(3) 0.021(2) 0.020(2) -0.002(2) 0.005(2) 0.003(2)
C(3) 0.018(2) 0.017(2) 0.022(2) 0.001(2) 0.008(2) 0.005(2)
C(4) 0.024(3) 0.023(3) 0.021(2) -0.001(2) 0.008(2) 0.001(2)
C(5) 0.036(3) 0.027(3) 0.026(3) 0.002(2) 0.018(2) 0.006(2)
C(6) 0.030(3) 0.027(3) 0.037(3) -0.001(2) 0.018(2) 0.012(2)
C(7) 0.023(3) 0.023(3) 0.027(3) -0.004(2) 0.011(2) 0.004(2)
C(8) 0.019(2) 0.018(2) 0.021(2) 0.002(2) 0.008(2) 0.005(2)
C(9) 0.021(3) 0.022(2) 0.020(2) 0.001(2) 0.008(2) 0.003(2)
C(10) 0.020(2) 0.025(2) 0.018(2) -0.006(2) 0.007(2) 0.004(2)
C(11) 0.025(3) 0.031(3) 0.020(2) 0.002(2) 0.012(2) 0.004(2)
C(12) 0.038(3) 0.029(3) 0.030(3) -0.007(3) 0.004(2) 0.012(2)

loop_
_atom_type_symbol
_atom_type_description
_atom_type_scat_dispersion_real
_atom_type_scat_dispersion_imag
_atom_type_scat_source
Co Co 0.349 0.972
;
International Tables for Crystallography
(1992, Vol. C, Tables 4.2.6.8 and 6.1.1.1)
;
K K 0.200 0.250
;
International Tables for Crystallography
(1992, Vol. C, Tables 4.2.6.8 and 6.1.1.1)
;
O O 0.011 0.006
;
International Tables for Crystallography
(1992, Vol. C, Tables 4.2.6.8 and 6.1.1.1)
;
N N 0.006 0.003
;
International Tables for Crystallography
(1992, Vol. C, Tables 4.2.6.8 and 6.1.1.1)
;
C C 0.003 0.002
;
International Tables for Crystallography
(1992, Vol. C, Tables 4.2.6.8 and 6.1.1.1)
;
H H 0.000 0.000
;
International Tables for Crystallography
(1992, Vol. C, Table 6.1.1.2)
;

loop_
_geom_angle_atom_site_label_1
_geom_angle_atom_site_label_2
_geom_angle_atom_site_label_3
_geom_angle
_geom_angle_site_symmetry_1
_geom_angle_site_symmetry_2
_geom_angle_site_symmetry_3
_geom_angle_publ_flag
N(1) Co N(3) 91.8(2) 1_555 1_555 1_555 yes
N(1) Co N(4) 176.1(2) 1_555 1_555 1_555 yes
N(1) Co N(6) 93.5(2) 1_555 1_555 1_555 yes
N(1) Co C(11) 89.3(2) 1_555 1_555 1_555 yes
N(1) Co C(12) 88.6(2) 1_555 1_555 1_555 yes
N(3) Co N(4) 84.3(2) 1_555 1_555 1_555 yes
N(3) Co N(6) 174.6(2) 1_555 1_555 1_555 yes
N(3) Co C(11) 90.4(2) 1_555 1_555 1_555 yes
N(3) Co C(12) 91.6(2) 1_555 1_555 1_555 yes
N(4) Co N(6) 90.4(2) 1_555 1_555 1_555 yes
N(4) Co C(11) 90.9(2) 1_555 1_555 1_555 yes
N(4) Co C(12) 91.4(2) 1_555 1_555 1_555 yes
N(6) Co C(11) 88.5(2) 1_555 1_555 1_555 yes
N(6) Co C(12) 89.6(2) 1_555 1_555 1_555 yes
C(11) Co C(12) 177.1(2) 1_555 1_555 1_555 yes
Co N(1) C(1) 126.3(4) 1_555 1_555 1_555 yes
C(1) N(2) C(2) 130.4(4) 1_555 1_555 1_555 yes
Co N(3) C(2) 126.0(3) 1_555 1_555 1_555 yes
Co N(3) C(3) 111.7(3) 1_555 1_555 1_555 yes
C(2) N(3) C(3) 121.9(4) 1_555 1_555 1_555 yes
Co N(4) C(8) 111.6(3) 1_555 1_555 1_555 yes
Co N(4) C(9) 125.2(4) 1_555 1_555 1_555 yes
C(8) N(4) C(9) 121.9(4) 1_555 1_555 1_555 yes
C(9) N(5) C(10) 128.3(4) 1_555 1_555 1_555 yes
Co N(6) C(10) 125.9(4) 1_555 1_555 1_555 yes
O(1) C(1) N(1) 126.0(5) 1_555 1_555 1_555 yes
O(1) C(1) N(2) 115.6(4) 1_555 1_555 1_555 yes
N(1) C(1) N(2) 118.5(5) 1_555 1_555 1_555 yes
O(2) C(2) N(2) 115.5(4) 1_555 1_555 1_555 yes
O(2) C(2) N(3) 125.7(5) 1_555 1_555 1_555 yes
N(2) C(2) N(3) 118.8(4) 1_555 1_555 1_555 yes
N(3) C(3) C(4) 127.0(4) 1_555 1_555 1_555 yes
N(3) C(3) C(8) 113.8(4) 1_555 1_555 1_555 yes
C(4) C(3) C(8) 119.0(5) 1_555 1_555 1_555 yes
C(3) C(4) C(5) 120.9(5) 1_555 1_555 1_555 yes
C(4) C(5) C(6) 120.1(5) 1_555 1_555 1_555 yes
C(5) C(6) C(7) 119.5(5) 1_555 1_555 1_555 yes
C(6) C(7) C(8) 120.8(5) 1_555 1_555 1_555 yes
N(4) C(8) C(3) 114.0(4) 1_555 1_555 1_555 yes
N(4) C(8) C(7) 126.1(4) 1_555 1_555 1_555 yes
C(3) C(8) C(7) 119.8(4) 1_555 1_555 1_555 yes
O(3) C(9) N(4) 125.9(5) 1_555 1_555 1_555 yes
O(3) C(9) N(5) 116.1(4) 1_555 1_555 1_555 yes
N(4) C(9) N(5) 118.0(4) 1_555 1_555 1_555 yes
O(4) C(10) N(5) 114.9(4) 1_555 1_555 1_555 yes
O(4) C(10) N(6) 124.5(5) 1_555 1_555 1_555 yes
N(5) C(10) N(6) 120.5(4) 1_555 1_555 1_555 yes
Co C(11) N(7) 178.0(5) 1_555 1_555 1_555 yes
Co C(12) N(8) 175.6(7) 1_555 1_555 1_555 yes
Co N(1) H(1) 109.8 1_555 1_555 1_555 no
C(1) N(1) H(1) 120.9 1_555 1_555 1_555 no
C(1) N(2) H(2) 127.5 1_555 1_555 1_555 no
C(2) N(2) H(2) 102.0 1_555 1_555 1_555 no
C(9) N(5) H(7) 113.0 1_555 1_555 1_555 no
C(10) N(5) H(7) 102.7 1_555 1_555 1_555 no
Co N(6) H(8) 131.6 1_555 1_555 1_555 no
C(10) N(6) H(8) 101.2 1_555 1_555 1_555 no
C(3) C(4) H(3) 111.4 1_555 1_555 1_555 no
C(5) C(4) H(3) 127.3 1_555 1_555 1_555 no
C(4) C(5) H(4) 128.9 1_555 1_555 1_555 no
C(6) C(5) H(4) 111.0 1_555 1_555 1_555 no
C(5) C(6) H(5) 125.0 1_555 1_555 1_555 no
C(7) C(6) H(5) 111.4 1_555 1_555 1_555 no
C(6) C(7) H(6) 131.5 1_555 1_555 1_555 no
C(8) C(7) H(6) 106.5 1_555 1_555 1_555 no

loop_
_geom_bond_atom_site_label_1
_geom_bond_atom_site_label_2
_geom_bond_distance
_geom_bond_site_symmetry_1
_geom_bond_site_symmetry_2
_geom_bond_publ_flag
Co N(1) 1.915(4) 1_555 1_555 yes
Co N(3) 1.918(4) 1_555 1_555 yes
Co N(4) 1.908(4) 1_555 1_555 yes
Co N(6) 1.914(4) 1_555 1_555 yes
Co C(11) 1.925(5) 1_555 1_555 yes
Co C(12) 1.937(6) 1_555 1_555 yes
K(3a) K(3b) 2.872(3) 1_555 2_766 yes
O(1) C(1) 1.270(6) 1_555 1_555 yes
O(2) C(2) 1.263(6) 1_555 1_555 yes
O(3) C(9) 1.267(6) 1_555 1_555 yes
O(4) C(10) 1.284(6) 1_555 1_555 yes
O(10) O(10) 1.73(3) 1_555 2_565 yes
N(1) C(1) 1.311(6) 1_555 1_555 yes
N(2) C(1) 1.418(7) 1_555 1_555 yes
N(2) C(2) 1.381(7) 1_555 1_555 yes
N(3) C(2) 1.331(6) 1_555 1_555 yes
N(3) C(3) 1.419(6) 1_555 1_555 yes
N(4) C(8) 1.422(6) 1_555 1_555 yes
N(4) C(9) 1.333(6) 1_555 1_555 yes
N(5) C(9) 1.384(6) 1_555 1_555 yes
N(5) C(10) 1.385(7) 1_555 1_555 yes
N(6) C(10) 1.288(6) 1_555 1_555 yes
N(7) C(11) 1.157(7) 1_555 1_555 yes
N(8) C(12) 1.128(8) 1_555 1_555 yes
C(3) C(4) 1.396(7) 1_555 1_555 yes
C(3) C(8) 1.417(7) 1_555 1_555 yes
C(4) C(5) 1.380(8) 1_555 1_555 yes
C(5) C(6) 1.410(8) 1_555 1_555 yes
C(6) C(7) 1.386(7) 1_555 1_555 yes
C(7) C(8) 1.390(7) 1_555 1_555 yes
N(1) H(1) 1.164 1_555 1_555 no
N(2) H(2) 1.032 1_555 1_555 no
N(5) H(7) 1.237 1_555 1_555 no
N(6) H(8) 0.870 1_555 1_555 no
C(4) H(3) 0.922 1_555 1_555 no
C(5) H(4) 0.869 1_555 1_555 no
C(6) H(5) 1.118 1_555 1_555 no
C(7) H(6) 1.027 1_555 1_555 no

loop_
_geom_contact_atom_site_label_1
_geom_contact_atom_site_label_2
_geom_contact_distance
_geom_contact_site_symmetry_1
_geom_contact_site_symmetry_2
_geom_contact_publ_flag
K(1) O(4) 2.682(4) 1_555 1_556 ?
K(1) O(3) 2.727(4) 1_555 2_555 ?
K(1) N(7) 2.849(5) 1_555 1_555 ?
K(1) O(6) 2.900(5) 1_555 1_555 ?
K(1) O(7) 2.901(6) 1_555 2_656 ?
K(1) C(4) 3.200(5) 1_555 1_555 ?
K(1) C(5) 3.232(6) 1_555 1_555 ?
K(1) C(11) 3.275(5) 1_555 1_555 ?
K(1) C(3) 3.335(5) 1_555 1_555 ?
K(1) C(6) 3.396(6) 1_555 1_555 ?
K(1) C(8) 3.494(5) 1_555 1_555 ?
K(1) C(7) 3.511(5) 1_555 1_555 ?
K(2) O(9) 2.708(7) 1_555 1_555 ?
K(2) O(5) 2.753(4) 1_555 1_555 ?
K(2) O(7) 2.772(5) 1_555 1_555 ?
K(2) O(8) 2.822(8) 1_555 1_555 ?
K(2) O(6) 2.886(5) 1_555 1_555 ?
K(2) O(2) 2.967(4) 1_555 1_555 ?
K(2) N(2) 3.589(5) 1_555 2_666 ?
K(3a) O(1) 2.730(4) 1_555 1_555 ?
K(3a) O(2) 2.731(4) 1_555 2_666 ?
K(3a) O(8) 2.880(8) 1_555 1_555 ?
K(3b) O(10) 2.77(1) 1_555 1_655 ?
K(3b) O(5) 2.832(5) 1_555 1_554 ?
K(3b) N(8) 2.929(7) 1_555 2_665 ?
K(3b) O(9) 3.188(9) 1_555 2_666 ?
K(3b) O(1) 3.581(4) 1_555 1_555 ?
O(1) O(9) 2.821(8) 1_555 2_666 ?
O(1) O(5) 2.828(6) 1_555 1_554 ?
O(2) N(2) 2.895(5) 1_555 2_666 ?
O(2) O(9) 3.345(8) 1_555 1_555 ?
O(3) O(5) 2.829(6) 1_555 1_454 ?
O(3) O(8) 3.004(8) 1_555 1_454 ?
O(4) O(7) 2.783(7) 1_555 2_655 ?
O(4) N(5) 2.872(5) 1_555 2_554 ?
O(5) O(9) 3.287(7) 1_555 2_667 ?
O(5) O(8) 3.333(9) 1_555 1_555 ?
O(6) N(7) 2.876(7) 1_555 2_656 ?
O(6) O(7) 3.357(8) 1_555 1_555 ?
O(6) N(6) 3.363(6) 1_555 1_556 ?
O(6) N(8) 3.429(10) 1_555 1_556 ?
O(6) O(9) 3.435(8) 1_555 1_555 ?
O(7) N(7) 3.316(8) 1_555 1_555 ?
O(7) O(8) 3.342(9) 1_555 1_555 ?
O(7) N(2) 3.464(7) 1_555 1_555 ?
O(7) N(1) 3.563(7) 1_555 1_555 ?
O(8) O(10) 2.79(2) 1_555 2_666 ?
O(8) O(10) 2.88(2) 1_555 1_656 ?
O(9) O(9) 2.85(2) 1_555 2_667 ?
O(9) N(8) 3.047(10) 1_555 1_556 ?
O(9) N(2) 3.460(8) 1_555 2_666 ?
O(10) N(8) 2.96(1) 1_555 1_555 ?
O(10) N(8) 3.54(2) 1_555 2_565 ?
N(1) N(7) 3.330(7) 1_555 2_655 ?
N(6) N(7) 3.475(7) 1_555 2_655 ?
